data_4510797
loop_
_publ_author_name
'Hu, Ting'
'Mak, Thomas C. W.'

_publ_section_title
;
 Structure Diversity of C2@AgnCages Consolidated by Heteroaromatic N-Donor
 Ligands in Silver Ethynediide Complexes
;
_journal_issue 11
_journal_name_full 'Crystal Growth &amp; Design'
_journal_page_first 4957
_journal_paper_doi 10.1021/cg401150t
_journal_volume 13
_journal_year 2013
_chemical_formula_sum 'C28 H14 Ag6 F15 N3 O10'
_chemical_formula_weight 1484.64
_chemical_name_systematic
; 
 ? 
;
_space_group_IT_number 14
_symmetry_cell_setting monoclinic
_symmetry_space_group_name_Hall '-P 2ybc'
_symmetry_space_group_name_H-M 'P 1 21/c 1'
_atom_sites_solution_hydrogens geom
_atom_sites_solution_primary direct
_atom_sites_solution_secondary difmap
_audit_creation_method SHELXL-97
_cell_angle_alpha 90.00
_cell_angle_beta 102.567(2)
_cell_angle_gamma 90.00
_cell_formula_units_Z 4
_cell_length_a 8.0056(7)
_cell_length_b 26.240(2)
_cell_length_c 18.0949(16)
_cell_measurement_reflns_used 67715
_cell_measurement_temperature 296(2)
_cell_measurement_theta_max 22.158
_cell_measurement_theta_min 2.307
_cell_volume 3710.1(5)
_computing_cell_refinement SAINT(Bruker,2001)
_computing_data_collection APEX2(Bruker,2003)
_computing_data_reduction APEX2(Bruker,2003)
_computing_structure_refinement 'SHELXL-97 (Sheldrick, 1997)'
_computing_structure_solution 'SHELXS-97 (Sheldrick, 1990)'
_diffrn_ambient_temperature 296(2)
_diffrn_measured_fraction_theta_full 1.000
_diffrn_measured_fraction_theta_max 1.000
_diffrn_radiation_monochromator graphite
_diffrn_radiation_source 'fine-focus sealed tube'
_diffrn_radiation_type MoK\a
_diffrn_radiation_wavelength 0.71073
_diffrn_reflns_av_R_equivalents 0.1604
_diffrn_reflns_av_sigmaI/netI 0.0866
_diffrn_reflns_limit_h_max 9
_diffrn_reflns_limit_h_min -9
_diffrn_reflns_limit_k_max 31
_diffrn_reflns_limit_k_min -31
_diffrn_reflns_limit_l_max 21
_diffrn_reflns_limit_l_min -21
_diffrn_reflns_number 55605
_diffrn_reflns_theta_full 25.50
_diffrn_reflns_theta_max 25.50
_diffrn_reflns_theta_min 1.39
_exptl_absorpt_coefficient_mu 3.240
_exptl_absorpt_correction_T_max 0.7377
_exptl_absorpt_correction_T_min 0.5932
_exptl_absorpt_correction_type multi-scan
_exptl_absorpt_process_details SADABS
_exptl_crystal_colour colorless
_exptl_crystal_density_diffrn 2.658
_exptl_crystal_density_method 'not measured'
_exptl_crystal_description prism
_exptl_crystal_F_000 2800
_exptl_crystal_size_max 0.18
_exptl_crystal_size_mid 0.12
_exptl_crystal_size_min 0.10
_refine_diff_density_max 1.785
_refine_diff_density_min -1.613
_refine_diff_density_rms 0.231
_refine_ls_extinction_coef 0.00093(10)
_refine_ls_extinction_expression Fc^*^=kFc[1+0.001xFc^2^\l^3^/sin(2\q)]^-1/4^
_refine_ls_extinction_method SHELXL
_refine_ls_goodness_of_fit_ref 1.005
_refine_ls_hydrogen_treatment mixed
_refine_ls_matrix_type full
_refine_ls_number_parameters 561
_refine_ls_number_reflns 6893
_refine_ls_number_restraints 0
_refine_ls_restrained_S_all 1.005
_refine_ls_R_factor_all 0.0988
_refine_ls_R_factor_gt 0.0530
_refine_ls_shift/su_max 0.003
_refine_ls_shift/su_mean 0.000
_refine_ls_structure_factor_coef Fsqd
_refine_ls_weighting_details 'calc w=1/[\s^2^(Fo^2^)+(0.0462P)^2^+14.9422P] where P=(Fo^2^+2Fc^2^)/3'
_refine_ls_weighting_scheme calc
_refine_ls_wR_factor_gt 0.1121
_refine_ls_wR_factor_ref 0.1339
_reflns_number_gt 4486
_reflns_number_total 6893
_reflns_threshold_expression >2sigma(I)
_cod_data_source_file cg401150t_si_002.cif
_cod_data_source_block 6
_cod_depositor_comments
;
The following automatic conversions were performed:

'_symmetry_cell_setting' value 'Monoclinic' changed to 'monoclinic'
according to
/usr/data/users/saulius/automatic-downloads/retrospective/ACS/lib/dictionaries/cif_core.dic
dictionary named 'cif_core.dic' version 2.4.2 from 2011-04-26.

Automatic conversion script
Id: cif_fix_values 2281 2013-09-26 08:29:07Z andrius 
;
_cod_original_cell_volume 3710.1(6)
_cod_original_sg_symbol_H-M P21/c
_cod_database_code 4510797

loop_
_symmetry_equiv_pos_as_xyz
'x, y, z'
'-x, y+1/2, -z+1/2'
'-x, -y, -z'
'x, -y-1/2, z-1/2'

loop_
_atom_site_label
_atom_site_type_symbol
_atom_site_fract_x
_atom_site_fract_y
_atom_site_fract_z
_atom_site_U_iso_or_equiv
_atom_site_adp_type
_atom_site_occupancy
_atom_site_symmetry_multiplicity
_atom_site_calc_flag
_atom_site_refinement_flags
_atom_site_disorder_group
Ag1 Ag 0.29255(10) 0.51875(3) 0.33533(4) 0.0387(2) Uani 1 1 d . 4
Ag2 Ag 0.03886(10) 0.47010(3) 0.56501(4) 0.0423(2) Uani 1 1 d . 4
Ag3 Ag 0.58439(10) 0.47273(3) 0.45099(4) 0.0439(2) Uani 1 1 d . 4
Ag4 Ag -0.00384(10) 0.40361(3) 0.41903(5) 0.0489(2) Uani 1 1 d . 4
Ag5 Ag 0.32950(11) 0.39998(3) 0.37787(6) 0.0588(3) Uani 1 1 d . 4
Ag6 Ag 0.30244(12) 0.39839(4) 0.55048(5) 0.0601(3) Uani 1 1 d . 4
C1 C 0.1930(13) 0.4648(4) 0.4766(5) 0.041(2) Uani 1 1 d . 4
C2 C 0.2766(12) 0.4748(3) 0.4305(5) 0.032(2) Uani 1 1 d . 4
C3 C 0.1460(13) 0.4075(4) 0.7014(5) 0.040(2) Uani 1 1 d . 4
C4 C 0.1487(14) 0.3900(5) 0.7837(6) 0.049(3) Uani 1 1 d . 4
C5 C 0.3176(16) 0.2948(5) 0.4775(8) 0.065(3) Uani 1 1 d . 4
C6 C 0.294(3) 0.2381(6) 0.4686(10) 0.088(5) Uani 1 1 d . 4
C7 C 0.7156(11) 0.3719(3) 0.5393(5) 0.031(2) Uani 1 1 d . 4
C8 C 0.8027(16) 0.3210(5) 0.5598(6) 0.053(3) Uani 1 1 d . 4
C9 C 0.0271(13) 0.3424(4) 0.2761(6) 0.042(2) Uani 1 1 d . 4
C10 C -0.0434(16) 0.3047(5) 0.2121(7) 0.062(3) Uani 1 1 d . 4
C11 C 0.6428(12) 0.4378(3) 0.2957(5) 0.034(2) Uani 1 1 d . 4
C12 C 0.7008(16) 0.4469(5) 0.2211(7) 0.059(3) Uani 1 1 d . 4
C13 C 0.3502(11) 0.6474(3) 0.2028(5) 0.032(2) Uani 1 1 d . 4
C14 C 0.3070(11) 0.6152(4) 0.1402(5) 0.032(2) Uani 1 1 d . 4
C15 C 0.2904(11) 0.5670(4) 0.1685(5) 0.032(2) Uani 1 1 d . 4
C16 C 0.2507(12) 0.5213(4) 0.1211(6) 0.039(2) Uani 1 1 d . 4
C17 C 0.2679(15) 0.5271(4) 0.0463(6) 0.052(3) Uani 1 1 d . 4
C18 C 0.3328(19) 0.5767(5) 0.0192(7) 0.074(4) Uani 1 1 d . 4
H18A H 0.4568 0.5754 0.0287 0.089 Uiso 1 1 calc R 4
H18B H 0.2904 0.5794 -0.0352 0.089 Uiso 1 1 calc R 4
C19 C 0.2812(17) 0.6233(5) 0.0558(6) 0.059(3) Uani 1 1 d . 4
H19A H 0.1618 0.6309 0.0345 0.070 Uiso 1 1 calc R 4
H19B H 0.3493 0.6521 0.0460 0.070 Uiso 1 1 calc R 4
C20 C 0.2329(18) 0.4846(5) -0.0020(7) 0.069(4) Uani 1 1 d . 4
H20 H 0.2436 0.4874 -0.0520 0.083 Uiso 1 1 calc R 4
C21 C 0.1829(17) 0.4386(5) 0.0238(8) 0.074(4) Uani 1 1 d . 4
H21 H 0.1593 0.4108 -0.0088 0.089 Uiso 1 1 calc R 4
C22 C 0.1686(17) 0.4341(5) 0.0974(7) 0.069(4) Uani 1 1 d . 4
H22 H 0.1373 0.4031 0.1151 0.083 Uiso 1 1 calc R 4
C23 C 0.2005(15) 0.4756(4) 0.1458(6) 0.050(3) Uani 1 1 d . 4
H23 H 0.1877 0.4725 0.1955 0.061 Uiso 1 1 calc R 4
C24 C 0.3977(12) 0.7005(4) 0.2116(5) 0.037(2) Uani 1 1 d . 4
C25 C 0.5151(13) 0.7181(4) 0.2748(6) 0.045(3) Uani 1 1 d . 4
H25 H 0.5659 0.6951 0.3122 0.053 Uiso 1 1 calc R 4
C26 C 0.5561(15) 0.7679(4) 0.2828(6) 0.053(3) Uani 1 1 d . 4
H26 H 0.6323 0.7792 0.3260 0.064 Uiso 1 1 calc R 4
C27 C 0.3295(13) 0.7367(4) 0.1581(6) 0.041(2) Uani 1 1 d . 4
H27 H 0.2490 0.7270 0.1152 0.050 Uiso 1 1 calc R 4
C28 C 0.3783(15) 0.7865(4) 0.1672(7) 0.049(3) Uani 1 1 d . 4
H28 H 0.3340 0.8101 0.1297 0.059 Uiso 1 1 calc R 4
F1 F 0.2969(9) 0.3779(5) 0.8212(4) 0.131(4) Uani 1 1 d . 4
F2 F 0.0442(13) 0.3518(4) 0.7826(5) 0.113(3) Uani 1 1 d . 4
F3 F 0.0880(11) 0.4245(4) 0.8232(4) 0.099(3) Uani 1 1 d . 4
F4 F 0.335(4) 0.2152(5) 0.5278(9) 0.314(17) Uani 1 1 d . 4
F5 F 0.133(2) 0.2271(5) 0.4484(15) 0.259(12) Uani 1 1 d . 4
F6 F 0.356(2) 0.2177(4) 0.4236(10) 0.210(8) Uani 1 1 d . 4
F7 F 0.7241(19) 0.2923(5) 0.5962(12) 0.235(10) Uani 1 1 d . 4
F8 F 0.9455(14) 0.3232(3) 0.6054(7) 0.158(6) Uani 1 1 d . 4
F9 F 0.827(2) 0.2952(4) 0.5077(6) 0.225(10) Uani 1 1 d . 4
F10 F -0.007(2) 0.2583(4) 0.2369(7) 0.177(6) Uani 1 1 d . 4
F11 F -0.2040(11) 0.3023(4) 0.1915(5) 0.134(5) Uani 1 1 d . 4
F12 F 0.0219(12) 0.3076(4) 0.1550(5) 0.130(4) Uani 1 1 d . 4
F13 F 0.6490(15) 0.4102(4) 0.1726(5) 0.134(4) Uani 1 1 d . 4
F14 F 0.8694(9) 0.4498(3) 0.2313(5) 0.091(3) Uani 1 1 d . 4
F15 F 0.6405(11) 0.4905(4) 0.1903(4) 0.099(3) Uani 1 1 d . 4
N1 N 0.3195(9) 0.5680(3) 0.2448(4) 0.0329(18) Uani 1 1 d . 4
N2 N 0.3543(9) 0.6168(3) 0.2639(4) 0.0344(18) Uani 1 1 d . 4
H2 H 0.3767 0.6277 0.3098 0.041 Uiso 1 1 calc R 4
N3 N 0.4870(12) 0.8014(3) 0.2282(5) 0.051(2) Uani 1 1 d . 4
H3 H 0.5148 0.8330 0.2336 0.061 Uiso 1 1 calc R 4
O1 O 0.2699(9) 0.3948(3) 0.6757(4) 0.053(2) Uani 1 1 d . 4
O2 O 0.0204(9) 0.4339(3) 0.6718(4) 0.0465(18) Uani 1 1 d . 4
O3 O 0.2839(14) 0.3131(3) 0.5344(6) 0.092(3) Uani 1 1 d . 4
O4 O 0.3730(13) 0.3167(3) 0.4266(5) 0.075(3) Uani 1 1 d . 4
O5 O 0.7492(9) 0.3943(3) 0.4834(4) 0.0504(18) Uani 1 1 d . 4
O6 O 0.6189(8) 0.3867(3) 0.5797(4) 0.0446(17) Uani 1 1 d . 4
O7 O 0.1680(9) 0.3606(3) 0.2726(4) 0.055(2) Uani 1 1 d . 4
O8 O -0.0655(9) 0.3501(3) 0.3215(4) 0.057(2) Uani 1 1 d . 4
O9 O 0.5255(8) 0.4078(3) 0.2947(4) 0.0432(17) Uani 1 1 d . 4
O10 O 0.7177(9) 0.4653(3) 0.3492(4) 0.0498(19) Uani 1 1 d . 4

loop_
_atom_site_aniso_label
_atom_site_aniso_U_11
_atom_site_aniso_U_22
_atom_site_aniso_U_33
_atom_site_aniso_U_23
_atom_site_aniso_U_13
_atom_site_aniso_U_12
Ag1 0.0461(5) 0.0399(4) 0.0326(4) 0.0110(3) 0.0141(3) 0.0041(3)
Ag2 0.0494(5) 0.0428(5) 0.0374(4) 0.0106(3) 0.0152(4) 0.0066(4)
Ag3 0.0365(4) 0.0501(5) 0.0450(5) -0.0175(4) 0.0085(3) 0.0007(4)
Ag4 0.0390(5) 0.0600(6) 0.0487(5) -0.0216(4) 0.0118(4) -0.0108(4)
Ag5 0.0518(5) 0.0534(5) 0.0802(7) -0.0377(5) 0.0345(5) -0.0182(4)
Ag6 0.0703(6) 0.0677(6) 0.0440(5) 0.0135(4) 0.0164(4) 0.0379(5)
C1 0.043(6) 0.038(6) 0.037(6) 0.000(4) 0.000(5) -0.012(5)
C2 0.044(6) 0.025(5) 0.029(5) -0.003(4) 0.009(4) -0.002(4)
C3 0.039(6) 0.048(6) 0.031(5) 0.007(5) 0.000(5) -0.005(5)
C4 0.040(6) 0.061(8) 0.048(7) 0.015(6) 0.015(5) 0.003(5)
C5 0.057(8) 0.078(9) 0.065(8) -0.023(7) 0.026(7) -0.009(7)
C6 0.135(16) 0.066(10) 0.077(11) -0.017(9) 0.050(11) -0.037(10)
C7 0.023(5) 0.035(5) 0.033(5) 0.000(4) 0.002(4) -0.003(4)
C8 0.056(8) 0.055(8) 0.041(6) 0.017(6) -0.001(6) 0.019(6)
C9 0.041(6) 0.048(6) 0.037(6) -0.012(5) 0.008(5) -0.001(5)
C10 0.051(8) 0.076(9) 0.067(8) -0.036(7) 0.032(6) -0.021(6)
C11 0.038(6) 0.027(5) 0.038(6) 0.003(4) 0.012(4) 0.008(4)
C12 0.064(8) 0.063(8) 0.054(8) 0.010(7) 0.024(6) 0.004(6)
C13 0.032(5) 0.035(5) 0.032(5) 0.006(4) 0.012(4) 0.006(4)
C14 0.028(5) 0.046(6) 0.023(5) 0.010(4) 0.007(4) -0.003(4)
C15 0.023(5) 0.040(6) 0.034(5) 0.009(4) 0.010(4) 0.003(4)
C16 0.035(6) 0.041(6) 0.042(6) 0.011(5) 0.011(4) 0.009(4)
C17 0.055(7) 0.063(8) 0.045(7) 0.001(6) 0.022(5) 0.002(6)
C18 0.114(12) 0.075(9) 0.045(7) -0.003(6) 0.041(8) -0.024(8)
C19 0.077(9) 0.066(8) 0.036(6) 0.011(6) 0.020(6) -0.010(6)
C20 0.089(10) 0.075(9) 0.044(7) -0.016(6) 0.017(7) 0.005(8)
C21 0.082(10) 0.059(9) 0.079(10) -0.013(7) 0.013(8) -0.014(7)
C22 0.084(10) 0.064(9) 0.058(8) -0.001(7) 0.016(7) -0.009(7)
C23 0.069(8) 0.050(7) 0.034(6) 0.001(5) 0.016(5) -0.010(6)
C24 0.037(6) 0.039(6) 0.038(6) 0.012(4) 0.014(5) -0.002(4)
C25 0.046(6) 0.048(7) 0.043(6) 0.008(5) 0.016(5) -0.003(5)
C26 0.054(7) 0.051(7) 0.052(7) 0.006(6) 0.008(6) -0.001(6)
C27 0.041(6) 0.046(6) 0.041(6) 0.009(5) 0.017(5) 0.002(5)
C28 0.056(7) 0.043(7) 0.056(7) 0.019(5) 0.026(6) 0.013(5)
F1 0.046(5) 0.286(13) 0.060(5) 0.077(7) 0.012(4) 0.048(6)
F2 0.151(9) 0.114(7) 0.072(5) 0.032(5) 0.020(5) -0.054(7)
F3 0.103(6) 0.144(8) 0.053(5) 0.004(5) 0.028(4) 0.038(6)
F4 0.70(5) 0.088(10) 0.120(11) -0.001(8) 0.023(18) -0.062(17)
F5 0.174(15) 0.120(12) 0.50(4) -0.114(17) 0.104(18) -0.069(11)
F6 0.32(2) 0.080(8) 0.308(19) -0.084(10) 0.230(17) -0.044(9)
F7 0.195(14) 0.140(10) 0.42(2) 0.194(14) 0.184(16) 0.097(10)
F8 0.131(9) 0.062(6) 0.223(12) -0.016(7) -0.090(9) 0.039(6)
F9 0.43(3) 0.110(9) 0.091(8) -0.030(7) -0.048(11) 0.165(13)
F10 0.294(19) 0.062(7) 0.146(10) -0.045(6) -0.017(10) 0.001(8)
F11 0.060(5) 0.215(11) 0.130(8) -0.123(8) 0.026(5) -0.053(6)
F12 0.124(8) 0.199(11) 0.083(6) -0.083(7) 0.063(6) -0.098(8)
F13 0.204(12) 0.162(10) 0.055(5) -0.038(6) 0.070(6) -0.040(8)
F14 0.052(5) 0.133(7) 0.100(6) 0.035(5) 0.045(4) 0.013(4)
F15 0.101(6) 0.126(7) 0.075(5) 0.066(5) 0.033(5) 0.027(5)
N1 0.035(4) 0.032(5) 0.033(4) 0.007(3) 0.010(3) 0.000(3)
N2 0.035(4) 0.039(5) 0.030(4) 0.007(4) 0.009(3) -0.001(4)
N3 0.061(6) 0.034(5) 0.063(6) 0.009(5) 0.026(5) 0.000(4)
O1 0.040(4) 0.081(6) 0.041(4) 0.009(4) 0.013(3) 0.021(4)
O2 0.039(4) 0.063(5) 0.040(4) 0.021(4) 0.015(3) 0.014(4)
O3 0.126(9) 0.069(6) 0.102(8) -0.030(6) 0.072(7) -0.029(6)
O4 0.109(8) 0.057(5) 0.067(6) 0.009(4) 0.037(6) 0.019(5)
O5 0.056(5) 0.060(5) 0.039(4) 0.014(4) 0.020(4) 0.007(4)
O6 0.036(4) 0.067(5) 0.034(4) -0.001(3) 0.014(3) 0.010(3)
O7 0.049(5) 0.061(5) 0.058(5) -0.018(4) 0.019(4) -0.019(4)
O8 0.049(5) 0.073(6) 0.056(5) -0.034(4) 0.023(4) -0.027(4)
O9 0.038(4) 0.044(4) 0.049(4) -0.012(3) 0.011(3) -0.011(3)
O10 0.053(5) 0.058(5) 0.041(4) -0.010(4) 0.016(4) -0.019(4)

loop_
_atom_type_symbol
_atom_type_description
_atom_type_scat_dispersion_real
_atom_type_scat_dispersion_imag
_atom_type_scat_source
C C 0.0033 0.0016 'International Tables Vol C Tables 4.2.6.8 and 6.1.1.4'
H H 0.0000 0.0000 'International Tables Vol C Tables 4.2.6.8 and 6.1.1.4'
O O 0.0106 0.0060 'International Tables Vol C Tables 4.2.6.8 and 6.1.1.4'
F F 0.0171 0.0103 'International Tables Vol C Tables 4.2.6.8 and 6.1.1.4'
Ag Ag -0.8971 1.1015 'International Tables Vol C Tables 4.2.6.8 and 6.1.1.4'
N N 0.0061 0.0033 'International Tables Vol C Tables 4.2.6.8 and 6.1.1.4'

loop_
_geom_angle_atom_site_label_1
_geom_angle_atom_site_label_2
_geom_angle_atom_site_label_3
_geom_angle
_geom_angle_site_symmetry_1
_geom_angle_site_symmetry_3
C2 Ag1 N1 175.3(3) . .
C2 Ag1 Ag3 52.4(3) . .
N1 Ag1 Ag3 125.5(2) . .
C2 Ag1 Ag5 44.6(2) . .
N1 Ag1 Ag5 138.9(2) . .
Ag3 Ag1 Ag5 55.24(3) . .
O2 Ag2 C1 139.7(3) . .
O2 Ag2 C1 111.9(3) . 3_566
C1 Ag2 C1 108.4(3) . 3_566
O2 Ag2 Ag2 161.10(18) . 3_566
C1 Ag2 Ag2 59.0(3) . 3_566
C1 Ag2 Ag2 49.4(2) 3_566 3_566
O2 Ag2 Ag6 89.35(18) . .
C1 Ag2 Ag6 50.4(3) . .
C1 Ag2 Ag6 157.5(2) 3_566 .
Ag2 Ag2 Ag6 108.93(4) 3_566 .
O2 Ag2 Ag4 119.3(2) . .
C1 Ag2 Ag4 48.2(2) . .
C1 Ag2 Ag4 100.9(2) 3_566 .
Ag2 Ag2 Ag4 68.70(4) 3_566 .
Ag6 Ag2 Ag4 60.36(3) . .
O2 Ag2 Ag4 109.34(19) . 3_566
C1 Ag2 Ag4 101.2(2) . 3_566
C1 Ag2 Ag4 44.1(2) 3_566 3_566
Ag2 Ag2 Ag4 60.44(3) 3_566 3_566
Ag6 Ag2 Ag4 137.04(4) . 3_566
Ag4 Ag2 Ag4 129.14(3) . 3_566
O10 Ag3 C2 120.6(3) . .
O10 Ag3 O5 78.6(2) . .
C2 Ag3 O5 122.4(3) . .
O10 Ag3 C1 94.1(3) . 3_666
C2 Ag3 C1 129.7(3) . 3_666
O5 Ag3 C1 97.9(3) . 3_666
O10 Ag3 C2 120.8(3) . 3_666
C2 Ag3 C2 110.9(2) . 3_666
O5 Ag3 C2 97.9(3) . 3_666
C1 Ag3 C2 27.1(3) 3_666 3_666
O10 Ag3 Ag3 153.97(19) . 3_666
C2 Ag3 Ag3 58.4(2) . 3_666
O5 Ag3 Ag3 125.40(16) . 3_666
C1 Ag3 Ag3 74.4(2) 3_666 3_666
C2 Ag3 Ag3 52.5(2) 3_666 3_666
O10 Ag3 Ag5 88.95(17) . .
C2 Ag3 Ag5 49.4(2) . .
O5 Ag3 Ag5 81.06(18) . .
C1 Ag3 Ag5 176.5(2) 3_666 .
C2 Ag3 Ag5 149.6(2) 3_666 .
Ag3 Ag3 Ag5 103.53(4) 3_666 .
O10 Ag3 Ag1 84.51(19) . .
C2 Ag3 Ag1 43.6(2) . .
O5 Ag3 Ag1 142.76(18) . .
C1 Ag3 Ag1 116.4(2) 3_666 .
C2 Ag3 Ag1 119.3(2) 3_666 .
Ag3 Ag3 Ag1 80.23(4) 3_666 .
Ag5 Ag3 Ag1 65.54(3) . .
O8 Ag4 C1 143.2(3) . .
O8 Ag4 O5 104.2(3) . 1_455
C1 Ag4 O5 112.5(3) . 1_455
O8 Ag4 Ag5 80.50(19) . .
C1 Ag4 Ag5 64.6(3) . .
O5 Ag4 Ag5 165.37(16) 1_455 .
O8 Ag4 Ag6 126.7(2) . .
C1 Ag4 Ag6 47.6(2) . .
O5 Ag4 Ag6 102.45(17) 1_455 .
Ag5 Ag4 Ag6 64.55(3) . .
O8 Ag4 Ag2 171.23(19) . .
C1 Ag4 Ag2 45.4(3) . .
O5 Ag4 Ag2 67.34(17) 1_455 .
Ag5 Ag4 Ag2 107.20(3) . .
Ag6 Ag4 Ag2 55.89(3) . .
O8 Ag4 Ag2 133.3(2) . 3_566
C1 Ag4 Ag2 48.7(3) . 3_566
O5 Ag4 Ag2 88.12(17) 1_455 3_566
Ag5 Ag4 Ag2 98.77(3) . 3_566
Ag6 Ag4 Ag2 92.63(3) . 3_566
Ag2 Ag4 Ag2 50.86(3) . 3_566
C2 Ag5 O7 128.0(3) . .
C2 Ag5 O4 132.4(3) . .
O7 Ag5 O4 84.5(3) . .
C2 Ag5 O9 113.4(3) . .
O7 Ag5 O9 81.1(2) . .
O4 Ag5 O9 104.5(3) . .
C2 Ag5 Ag3 54.1(2) . .
O7 Ag5 Ag3 152.55(19) . .
O4 Ag5 Ag3 114.1(2) . .
O9 Ag5 Ag3 74.87(15) . .
C2 Ag5 Ag4 66.4(2) . .
O7 Ag5 Ag4 81.14(18) . .
O4 Ag5 Ag4 90.2(2) . .
O9 Ag5 Ag4 155.72(17) . .
Ag3 Ag5 Ag4 116.98(3) . .
C2 Ag5 Ag6 62.5(2) . .
O7 Ag5 Ag6 131.42(18) . .
O4 Ag5 Ag6 69.9(2) . .
O9 Ag5 Ag6 143.94(16) . .
Ag3 Ag5 Ag6 75.61(3) . .
Ag4 Ag5 Ag6 59.26(3) . .
C2 Ag5 Ag1 40.7(2) . .
O7 Ag5 Ag1 103.4(2) . .
O4 Ag5 Ag1 171.9(2) . .
O9 Ag5 Ag1 78.81(16) . .
Ag3 Ag5 Ag1 59.22(3) . .
Ag4 Ag5 Ag1 89.31(3) . .
Ag6 Ag5 Ag1 103.07(3) . .
C1 Ag6 O3 133.1(4) . .
C1 Ag6 O1 119.7(3) . .
O3 Ag6 O1 93.8(3) . .
C1 Ag6 O6 117.8(3) . .
O3 Ag6 O6 86.6(3) . .
O1 Ag6 O6 96.4(2) . .
C1 Ag6 Ag2 49.6(3) . .
O3 Ag6 Ag2 129.1(3) . .
O1 Ag6 Ag2 72.52(17) . .
O6 Ag6 Ag2 142.37(17) . .
C1 Ag6 Ag4 49.8(2) . .
O3 Ag6 Ag4 85.7(3) . .
O1 Ag6 Ag4 121.44(18) . .
O6 Ag6 Ag4 141.72(15) . .
Ag2 Ag6 Ag4 63.76(3) . .
C1 Ag6 Ag5 60.5(3) . .
O3 Ag6 Ag5 84.4(2) . .
O1 Ag6 Ag5 177.1(2) . .
O6 Ag6 Ag5 85.77(15) . .
Ag2 Ag6 Ag5 106.80(3) . .
Ag4 Ag6 Ag5 56.19(3) . .
C2 C1 Ag2 163.9(8) . .
C2 C1 Ag6 112.0(8) . .
Ag2 C1 Ag6 80.0(3) . .
C2 C1 Ag4 105.3(7) . .
Ag2 C1 Ag4 86.4(3) . .
Ag6 C1 Ag4 82.5(3) . .
C2 C1 Ag2 97.5(7) . 3_566
Ag2 C1 Ag2 71.6(3) . 3_566
Ag6 C1 Ag2 150.3(5) . 3_566
Ag4 C1 Ag2 87.2(3) . 3_566
C2 C1 Ag3 77.6(6) . 3_666
Ag2 C1 Ag3 91.5(3) . 3_666
Ag6 C1 Ag3 93.1(3) . 3_666
Ag4 C1 Ag3 175.4(5) . 3_666
Ag2 C1 Ag3 96.0(3) 3_566 3_666
C1 C2 Ag1 145.9(8) . .
C1 C2 Ag5 106.6(7) . .
Ag1 C2 Ag5 94.6(3) . .
C1 C2 Ag3 126.2(8) . .
Ag1 C2 Ag3 84.0(3) . .
Ag5 C2 Ag3 76.5(3) . .
C1 C2 Ag3 75.3(6) . 3_666
Ag1 C2 Ag3 107.2(4) . 3_666
Ag5 C2 Ag3 136.5(4) . 3_666
Ag3 C2 Ag3 69.1(2) . 3_666
O1 C3 O2 129.3(9) . .
O1 C3 C4 115.9(9) . .
O2 C3 C4 114.7(9) . .
F1 C4 F2 109.7(11) . .
F1 C4 F3 107.1(11) . .
F2 C4 F3 103.1(10) . .
F1 C4 C3 113.7(9) . .
F2 C4 C3 109.8(9) . .
F3 C4 C3 112.9(9) . .
O3 C5 O4 128.6(13) . .
O3 C5 C6 115.7(13) . .
O4 C5 C6 115.7(12) . .
F6 C6 F4 108(2) . .
F6 C6 F5 104.3(18) . .
F4 C6 F5 101.6(19) . .
F6 C6 C5 117.7(14) . .
F4 C6 C5 113.1(15) . .
F5 C6 C5 110.3(17) . .
O6 C7 O5 127.1(9) . .
O6 C7 C8 116.4(9) . .
O5 C7 C8 116.5(9) . .
F9 C8 F8 105.1(13) . .
F9 C8 F7 104.8(15) . .
F8 C8 F7 99.9(12) . .
F9 C8 C7 116.3(10) . .
F8 C8 C7 115.1(11) . .
F7 C8 C7 113.7(11) . .
O8 C9 O7 130.9(9) . .
O8 C9 C10 115.5(9) . .
O7 C9 C10 113.6(9) . .
F12 C10 F11 109.8(12) . .
F12 C10 F10 103.7(12) . .
F11 C10 F10 101.0(12) . .
F12 C10 C9 115.5(10) . .
F11 C10 C9 116.2(10) . .
F10 C10 C9 108.9(11) . .
O9 C11 O10 128.3(9) . .
O9 C11 C12 117.7(9) . .
O10 C11 C12 113.8(9) . .
F13 C12 F15 108.7(11) . .
F13 C12 F14 107.5(11) . .
F15 C12 F14 106.1(10) . .
F13 C12 C11 111.3(10) . .
F15 C12 C11 110.8(10) . .
F14 C12 C11 112.3(10) . .
N2 C13 C14 105.2(8) . .
N2 C13 C24 121.3(8) . .
C14 C13 C24 133.3(8) . .
C15 C14 C13 106.2(8) . .
C15 C14 C19 120.0(9) . .
C13 C14 C19 133.8(9) . .
N1 C15 C14 110.6(8) . .
N1 C15 C16 125.6(8) . .
C14 C15 C16 123.8(8) . .
C23 C16 C17 120.5(10) . .
C23 C16 C15 124.3(9) . .
C17 C16 C15 115.1(9) . .
C16 C17 C20 117.9(11) . .
C16 C17 C18 121.1(10) . .
C20 C17 C18 120.8(10) . .
C19 C18 C17 114.3(9) . .
C18 C19 C14 110.1(9) . .
C21 C20 C17 121.0(12) . .
C22 C21 C20 119.6(12) . .
C21 C22 C23 120.5(12) . .
C16 C23 C22 120.5(10) . .
C27 C24 C25 116.2(9) . .
C27 C24 C13 122.2(9) . .
C25 C24 C13 121.7(9) . .
C26 C25 C24 121.0(10) . .
N3 C26 C25 120.2(11) . .
C28 C27 C24 121.0(10) . .
N3 C28 C27 120.5(10) . .
N2 N1 C15 105.2(7) . .
N2 N1 Ag1 115.6(5) . .
C15 N1 Ag1 138.5(6) . .
N1 N2 C13 112.8(7) . .
C28 N3 C26 121.1(10) . .
C3 O1 Ag6 128.6(6) . .
C3 O2 Ag2 114.7(6) . .
C5 O3 Ag6 118.6(9) . .
C5 O4 Ag5 131.1(8) . .
C7 O5 Ag3 113.0(6) . .
C7 O5 Ag4 138.6(6) . 1_655
Ag3 O5 Ag4 104.1(2) . 1_655
C7 O6 Ag6 130.7(6) . .
C9 O7 Ag5 119.0(6) . .
C9 O8 Ag4 124.6(6) . .
C11 O9 Ag5 130.5(6) . .
C11 O10 Ag3 115.8(6) . .

loop_
_geom_bond_atom_site_label_1
_geom_bond_atom_site_label_2
_geom_bond_distance
_geom_bond_site_symmetry_2
Ag1 C2 2.099(9) .
Ag1 N1 2.134(7) .
Ag1 Ag3 3.0280(11) .
Ag1 Ag5 3.2082(12) .
Ag2 O2 2.187(6) .
Ag2 C1 2.227(11) .
Ag2 C1 2.514(10) 3_566
Ag2 Ag2 2.7837(15) 3_566
Ag2 Ag6 2.8816(11) .
Ag2 Ag4 3.1218(11) .
Ag2 Ag4 3.3436(12) 3_566
Ag3 O10 2.329(7) .
Ag3 C2 2.411(10) .
Ag3 O5 2.446(7) .
Ag3 C1 2.562(9) 3_666
Ag3 C2 2.587(9) 3_666
Ag3 Ag3 2.8394(15) 3_666
Ag3 Ag5 2.8954(11) .
Ag4 O8 2.225(7) .
Ag4 C1 2.331(9) .
Ag4 O5 2.516(7) 1_455
Ag4 Ag5 2.9241(12) .
Ag4 Ag6 3.0250(13) .
Ag4 Ag2 3.3436(12) 3_566
Ag5 C2 2.262(9) .
Ag5 O7 2.301(7) .
Ag5 O4 2.353(8) .
Ag5 O9 2.407(7) .
Ag5 Ag6 3.1779(13) .
Ag6 C1 2.255(10) .
Ag6 O3 2.258(9) .
Ag6 O1 2.338(7) .
Ag6 O6 2.492(7) .
C1 C2 1.206(13) .
C1 Ag2 2.514(10) 3_566
C1 Ag3 2.562(9) 3_666
C2 Ag3 2.587(9) 3_666
C3 O1 1.230(11) .
C3 O2 1.242(11) .
C3 C4 1.555(14) .
C4 F1 1.273(12) .
C4 F2 1.302(13) .
C4 F3 1.310(13) .
C5 O3 1.218(13) .
C5 O4 1.247(14) .
C5 C6 1.504(19) .
C6 F6 1.171(17) .
C6 F4 1.21(2) .
C6 F5 1.29(2) .
C7 O6 1.237(10) .
C7 O5 1.248(11) .
C7 C8 1.516(14) .
C8 F9 1.209(14) .
C8 F8 1.257(14) .
C8 F7 1.255(15) .
C9 O8 1.239(11) .
C9 O7 1.239(12) .
C9 C10 1.533(14) .
C10 F12 1.259(13) .
C10 F11 1.260(14) .
C10 F10 1.308(17) .
C11 O9 1.222(11) .
C11 O10 1.251(11) .
C11 C12 1.538(14) .
C12 F13 1.308(14) .
C12 F15 1.318(14) .
C12 F14 1.324(14) .
C13 N2 1.359(11) .
C13 C14 1.394(12) .
C13 C24 1.445(13) .
C14 C15 1.384(12) .
C14 C19 1.511(13) .
C15 N1 1.349(11) .
C15 C16 1.467(13) .
C16 C23 1.370(13) .
C16 C17 1.397(14) .
C17 C20 1.407(16) .
C17 C18 1.523(16) .
C18 C19 1.493(17) .
C20 C21 1.384(18) .
C21 C22 1.365(17) .
C22 C23 1.386(15) .
C24 C27 1.382(13) .
C24 C25 1.392(14) .
C25 C26 1.348(14) .
C26 N3 1.346(13) .
C27 C28 1.364(14) .
C28 N3 1.308(14) .
N1 N2 1.340(10) .
O5 Ag4 2.516(7) 1_655
